data_4082874
loop_
_publ_author_name
'Escol\`a, Anna'
'Crespo, Margarita'
'Quirante, Josefina'
'Cort\'es, Rold\'an'
'Jayaraman, Anusha'
'Bad\'ia, Josefa'
'Baldom\`a, Laura'
'Calvet, Teresa'
'Font-Bard\'ia, Merc\`e'
'Cascante, Marta'

_publ_section_title
;
 Exploring the Scope of [Pt2(4-FC6H4)4(\m-SEt2)2] as a Precursor for New
 Organometallic Platinum(II) and Platinum(IV) Antitumor Agents
;
_journal_issue 7
_journal_name_full Organometallics
_journal_page_first 1740
_journal_paper_doi 10.1021/om5000908
_journal_volume 33
_journal_year 2014
_chemical_formula_moiety 'C23 H22 Cl F3 N2 Pt'
_chemical_formula_sum 'C23 H22 Cl F3 N2 Pt'
_chemical_formula_weight 613.97
_chemical_name_systematic
;
 ?
;
_space_group_IT_number 14
_symmetry_cell_setting monoclinic
_symmetry_space_group_name_Hall '-P 2ybc'
_symmetry_space_group_name_H-M 'P 1 21/c 1'
_atom_sites_solution_hydrogens geom
_atom_sites_solution_primary direct
_atom_sites_solution_secondary difmap
_audit_creation_method SHELXL-97
_cell_angle_alpha 90.00
_cell_angle_beta 97.11(2)
_cell_angle_gamma 90.00
_cell_formula_units_Z 4
_cell_length_a 10.170(4)
_cell_length_b 12.456(3)
_cell_length_c 17.525(6)
_cell_measurement_reflns_used 287
_cell_measurement_temperature 293(2)
_cell_measurement_theta_max 31
_cell_measurement_theta_min 3
_cell_volume 2203.0(13)
_computing_cell_refinement 'AUTOMAR (Claudio Klein, 2007)'
_computing_data_collection 'MARXDS (Claudio Klein, 2005)'
_computing_data_reduction 'MARSCALE (Claudio Klein, 2007)'
_computing_molecular_graphics 'ORTEP (Brueggermann and Smith, 1990)'
_computing_publication_material 'PLATON (Spek, 1990)'
_computing_structure_refinement 'SHELXL-97 (Sheldrick, 1997)'
_computing_structure_solution 'SHELXS-97 (Sheldrick, 1997)'
_diffrn_ambient_temperature 293(2)
_diffrn_measured_fraction_theta_full 0.999
_diffrn_measured_fraction_theta_max 0.820
_diffrn_measurement_device_type 'MAR345 with image plate  detector'
_diffrn_measurement_method 'phi scan'
_diffrn_radiation_monochromator graphite
_diffrn_radiation_source 'fine-focus sealed tube'
_diffrn_radiation_type MoK\a
_diffrn_radiation_wavelength 0.71073
_diffrn_reflns_av_R_equivalents 0.0492
_diffrn_reflns_av_sigmaI/netI 0.0347
_diffrn_reflns_limit_h_max 14
_diffrn_reflns_limit_h_min -14
_diffrn_reflns_limit_k_max 17
_diffrn_reflns_limit_k_min 0
_diffrn_reflns_limit_l_max 26
_diffrn_reflns_limit_l_min 0
_diffrn_reflns_number 6317
_diffrn_reflns_theta_full 25.00
_diffrn_reflns_theta_max 32.09
_diffrn_reflns_theta_min 2.01
_exptl_absorpt_coefficient_mu 6.528
_exptl_absorpt_correction_T_max 0.52
_exptl_absorpt_correction_T_min 0.46
_exptl_absorpt_correction_type empirical
_exptl_absorpt_process_details sadabs
_exptl_crystal_density_diffrn 1.851
_exptl_crystal_density_method 'not measured'
_exptl_crystal_description prism
_exptl_crystal_F_000 1184
_exptl_crystal_size_max 0.2
_exptl_crystal_size_mid 0.1
_exptl_crystal_size_min 0.1
_refine_diff_density_max 1.497
_refine_diff_density_min -1.397
_refine_diff_density_rms 0.291
_refine_ls_extinction_method none
_refine_ls_goodness_of_fit_ref 1.120
_refine_ls_hydrogen_treatment constr
_refine_ls_matrix_type full
_refine_ls_number_parameters 271
_refine_ls_number_reflns 6317
_refine_ls_number_restraints 2
_refine_ls_restrained_S_all 1.123
_refine_ls_R_factor_all 0.0503
_refine_ls_R_factor_gt 0.0371
_refine_ls_shift/su_max 0.002
_refine_ls_shift/su_mean 0.000
_refine_ls_structure_factor_coef Fsqd
_refine_ls_weighting_details 'calc w=1/[\s^2^(Fo^2^)+(0.0620P)^2^+0.0000P] where P=(Fo^2^+2Fc^2^)/3'
_refine_ls_weighting_scheme calc
_refine_ls_wR_factor_gt 0.1045
_refine_ls_wR_factor_ref 0.1153
_reflns_number_gt 5237
_reflns_number_total 6317
_reflns_threshold_expression >2sigma(I)
_cod_data_source_file om5000908_si_002.cif
_cod_data_source_block mcqm97a
_cod_depositor_comments
;
The following automatic conversions were performed:

'_refine_ls_hydrogen_treatment' value 'CONSTR' changed to 'constr'
according to
/usr/data/users/saulius/automatic-downloads/rss-feeds/ACS/lib/dictionaries/cif_core.dic
dictionary named 'cif_core.dic' version 2.4.2 from 2011-04-26.

Automatic conversion script
Id: cif_fix_values 2281 2013-09-26 08:29:07Z andrius 

 Adding full bibliography for 4082874.cif.
;
_cod_original_sg_symbol_H-M P21/c
_cod_database_code 4082874

loop_
_symmetry_equiv_pos_as_xyz
'x, y, z'
'-x, y+1/2, -z+1/2'
'-x, -y, -z'
'x, -y-1/2, z-1/2'

loop_
_atom_site_label
_atom_site_type_symbol
_atom_site_fract_x
_atom_site_fract_y
_atom_site_fract_z
_atom_site_U_iso_or_equiv
_atom_site_adp_type
_atom_site_occupancy
_atom_site_symmetry_multiplicity
_atom_site_calc_flag
_atom_site_refinement_flags
Pt1 Pt 0.205093(17) 0.092133(14) 0.820472(10) 0.05209(8) Uani 1 1 d .
Cl1 Cl 0.40231(17) 0.33343(14) 0.62496(9) 0.0809(4) Uani 1 1 d .
F1 F 0.3276(4) -0.2885(3) 1.0435(2) 0.0821(9) Uani 1 1 d .
F2 F 0.7236(4) 0.0214(3) 0.6750(2) 0.0832(10) Uani 1 1 d .
F3 F 0.0287(3) 0.0583(3) 0.63263(19) 0.0671(7) Uani 1 1 d .
N1 N 0.1514(5) 0.2301(4) 0.7555(3) 0.0651(10) Uani 1 1 d .
N2 N 0.0286(5) 0.1408(4) 0.8744(3) 0.0642(10) Uani 1 1 d .
C1 C 0.2496(6) -0.0349(5) 0.8911(3) 0.0666(12) Uani 1 1 d .
C2 C 0.3222(6) -0.0227(5) 0.9613(3) 0.0713(13) Uani 1 1 d .
H2 H 0.3552 0.0451 0.9754 0.086 Uiso 1 1 calc R
C3 C 0.3489(7) -0.1066(6) 1.0123(4) 0.0776(16) Uani 1 1 d .
H3 H 0.3992 -0.0953 1.0597 0.093 Uiso 1 1 calc R
C4 C 0.3009(7) -0.2055(6) 0.9926(4) 0.0798(16) Uani 1 1 d .
C5 C 0.2298(7) -0.2245(5) 0.9222(4) 0.0776(15) Uani 1 1 d .
H5 H 0.1996 -0.2930 0.9080 0.093 Uiso 1 1 calc R
C6 C 0.2040(6) -0.1353(5) 0.8716(4) 0.0728(14) Uani 1 1 d .
H6 H 0.1546 -0.1460 0.8238 0.087 Uiso 1 1 calc R
C7 C 0.3710(6) 0.0620(6) 0.7730(3) 0.0701(13) Uani 1 1 d .
C8 C 0.4715(6) 0.1412(6) 0.7821(4) 0.0750(15) Uani 1 1 d .
H8 H 0.4584 0.2020 0.8110 0.090 Uiso 1 1 calc R
C9 C 0.5901(7) 0.1318(7) 0.7493(4) 0.0862(18) Uani 1 1 d .
H9 H 0.6558 0.1842 0.7553 0.103 Uiso 1 1 calc R
C10 C 0.6027(7) 0.0357(6) 0.7058(4) 0.0785(16) Uani 1 1 d .
C11 C 0.5081(8) -0.0400(6) 0.6948(4) 0.0858(18) Uani 1 1 d .
H11 H 0.5180 -0.1002 0.6645 0.103 Uiso 1 1 calc R
C12 C 0.3958(7) -0.0249(6) 0.7301(4) 0.0795(16) Uani 1 1 d .
H12 H 0.3318 -0.0785 0.7241 0.095 Uiso 1 1 calc R
C13 C -0.0275(6) 0.2345(6) 0.8316(4) 0.0776(15) Uani 1 1 d .
H13A H -0.0784 0.2766 0.8640 0.093 Uiso 1 1 calc R
H13B H -0.0868 0.2108 0.7871 0.093 Uiso 1 1 calc R
C14 C 0.0820(7) 0.3038(5) 0.8053(4) 0.0755(14) Uani 1 1 d .
H14A H 0.0451 0.3654 0.7762 0.091 Uiso 1 1 calc R
H14B H 0.1423 0.3288 0.8489 0.091 Uiso 1 1 calc R
C15 C 0.1616(6) 0.2590(5) 0.6876(4) 0.0744(14) Uani 1 1 d .
H15 H 0.1357 0.3285 0.6734 0.089 Uiso 1 1 calc R
C16 C 0.2120(6) 0.1900(5) 0.6288(3) 0.0732(14) Uani 1 1 d .
C17 C 0.3255(7) 0.2225(5) 0.5957(4) 0.0768(15) Uani 1 1 d .
C18 C 0.3774(8) 0.1651(7) 0.5382(4) 0.096(2) Uani 1 1 d D
H18 H 0.4527 0.1870 0.5172 0.115 Uiso 1 1 calc R
C19 C 0.3048(8) 0.0684(7) 0.5135(4) 0.098(2) Uani 1 1 d D
H19 H 0.3348 0.0270 0.4751 0.117 Uiso 1 1 calc R
C20 C 0.1951(8) 0.0355(6) 0.5440(4) 0.0885(19) Uani 1 1 d D
H20 H 0.1504 -0.0263 0.5258 0.106 Uiso 1 1 calc R
C21 C 0.1502(8) 0.0960(5) 0.6032(4) 0.0809(18) Uani 1 1 d .
C22 C 0.0674(7) 0.1679(6) 0.9560(3) 0.0815(16) Uani 1 1 d .
H22A H 0.1048 0.1057 0.9828 0.122 Uiso 1 1 calc R
H22B H -0.0093 0.1910 0.9784 0.122 Uiso 1 1 calc R
H22C H 0.1318 0.2245 0.9598 0.122 Uiso 1 1 calc R
C23 C -0.0706(6) 0.0525(6) 0.8719(4) 0.0787(15) Uani 1 1 d .
H23A H -0.0317 -0.0084 0.8996 0.118 Uiso 1 1 calc R
H23B H -0.0978 0.0326 0.8194 0.118 Uiso 1 1 calc R
H23C H -0.1463 0.0765 0.8949 0.118 Uiso 1 1 calc R

loop_
_atom_site_aniso_label
_atom_site_aniso_U_11
_atom_site_aniso_U_22
_atom_site_aniso_U_33
_atom_site_aniso_U_23
_atom_site_aniso_U_13
_atom_site_aniso_U_12
Pt1 0.05294(11) 0.05297(12) 0.05055(11) 0.00096(7) 0.00715(7) 0.00144(7)
Cl1 0.0813(9) 0.0828(10) 0.0786(8) 0.0050(7) 0.0102(7) -0.0086(7)
F1 0.089(2) 0.0683(19) 0.090(2) 0.0238(17) 0.0163(19) 0.0084(17)
F2 0.073(2) 0.094(3) 0.086(2) 0.0013(19) 0.0205(17) 0.0115(18)
F3 0.0648(17) 0.0669(17) 0.0696(18) 0.0014(15) 0.0085(14) -0.0051(15)
N1 0.066(2) 0.064(2) 0.065(2) 0.007(2) 0.0065(19) 0.002(2)
N2 0.061(2) 0.067(3) 0.065(2) -0.004(2) 0.0109(19) 0.002(2)
C1 0.070(3) 0.069(3) 0.062(3) 0.003(2) 0.011(2) 0.001(3)
C2 0.073(3) 0.073(3) 0.068(3) 0.003(3) 0.007(3) -0.003(3)
C3 0.076(4) 0.089(4) 0.068(3) 0.008(3) 0.010(3) 0.007(3)
C4 0.080(4) 0.076(4) 0.085(4) 0.014(3) 0.020(3) 0.007(3)
C5 0.083(4) 0.068(3) 0.083(4) 0.000(3) 0.018(3) 0.000(3)
C6 0.075(3) 0.070(3) 0.074(3) -0.002(3) 0.010(3) -0.001(3)
C7 0.066(3) 0.082(4) 0.063(3) 0.001(3) 0.011(2) 0.006(3)
C8 0.065(3) 0.084(4) 0.076(4) -0.004(3) 0.010(3) -0.003(3)
C9 0.065(3) 0.106(5) 0.088(4) 0.008(4) 0.008(3) -0.003(4)
C10 0.073(3) 0.086(4) 0.078(4) 0.006(3) 0.014(3) 0.014(3)
C11 0.097(5) 0.077(4) 0.087(4) 0.001(3) 0.027(4) 0.003(4)
C12 0.084(4) 0.077(4) 0.081(4) -0.005(3) 0.021(3) 0.001(3)
C13 0.075(4) 0.083(4) 0.074(3) 0.000(3) 0.009(3) 0.007(3)
C14 0.083(4) 0.067(3) 0.077(3) 0.000(3) 0.012(3) 0.001(3)
C15 0.079(4) 0.065(3) 0.079(3) 0.012(3) 0.009(3) 0.000(3)
C16 0.076(3) 0.082(4) 0.060(3) 0.006(3) 0.004(2) 0.003(3)
C17 0.083(4) 0.078(4) 0.069(3) 0.004(3) 0.008(3) -0.003(3)
C18 0.083(4) 0.130(7) 0.075(4) 0.001(4) 0.011(3) 0.008(5)
C19 0.119(7) 0.102(5) 0.074(4) -0.001(4) 0.016(4) 0.030(5)
C20 0.101(5) 0.087(4) 0.076(4) -0.008(3) 0.002(3) 0.012(4)
C21 0.088(5) 0.075(4) 0.078(4) 0.001(3) 0.005(3) -0.004(3)
C22 0.084(4) 0.095(5) 0.068(3) -0.006(3) 0.016(3) 0.012(3)
C23 0.066(3) 0.076(4) 0.096(4) 0.000(3) 0.018(3) -0.003(3)

loop_
_atom_type_symbol
_atom_type_description
_atom_type_scat_dispersion_real
_atom_type_scat_dispersion_imag
_atom_type_scat_source
C C 0.0033 0.0016 'International Tables Vol C Tables 4.2.6.8 and 6.1.1.4'
H H 0.0000 0.0000 'International Tables Vol C Tables 4.2.6.8 and 6.1.1.4'
Cl Cl 0.1484 0.1585 'International Tables Vol C Tables 4.2.6.8 and 6.1.1.4'
F F 0.0171 0.0103 'International Tables Vol C Tables 4.2.6.8 and 6.1.1.4'
N N 0.0061 0.0033 'International Tables Vol C Tables 4.2.6.8 and 6.1.1.4'
Pt Pt -1.7033 8.3905 'International Tables Vol C Tables 4.2.6.8 and 6.1.1.4'

loop_
_geom_angle_atom_site_label_1
_geom_angle_atom_site_label_2
_geom_angle_atom_site_label_3
_geom_angle
C7 Pt1 C1 88.4(2)
C7 Pt1 N1 96.0(2)
C1 Pt1 N1 174.8(2)
C7 Pt1 N2 174.7(2)
C1 Pt1 N2 94.9(2)
N1 Pt1 N2 80.62(18)
C15 N1 C14 118.2(5)
C15 N1 Pt1 134.5(4)
C14 N1 Pt1 107.2(3)
C13 N2 C22 110.8(5)
C13 N2 C23 110.7(5)
C22 N2 C23 107.2(5)
C13 N2 Pt1 106.5(4)
C22 N2 Pt1 110.1(4)
C23 N2 Pt1 111.6(4)
C2 C1 C6 117.3(6)
C2 C1 Pt1 121.3(5)
C6 C1 Pt1 121.3(4)
C1 C2 C3 122.8(6)
C1 C2 H2 118.6
C3 C2 H2 118.6
C4 C3 C2 119.1(6)
C4 C3 H3 120.4
C2 C3 H3 120.4
C3 C4 F1 119.0(6)
C3 C4 C5 121.4(6)
F1 C4 C5 119.7(6)
C4 C5 C6 117.5(6)
C4 C5 H5 121.3
C6 C5 H5 121.3
C1 C6 C5 121.9(6)
C1 C6 H6 119.1
C5 C6 H6 119.1
C12 C7 C8 115.9(6)
C12 C7 Pt1 127.0(5)
C8 C7 Pt1 117.1(5)
C9 C8 C7 122.8(7)
C9 C8 H8 118.6
C7 C8 H8 118.6
C8 C9 C10 115.2(7)
C8 C9 H9 122.4
C10 C9 H9 122.4
C11 C10 F2 119.9(6)
C11 C10 C9 123.5(6)
F2 C10 C9 116.6(6)
C10 C11 C12 117.2(7)
C10 C11 H11 121.4
C12 C11 H11 121.4
C7 C12 C11 125.4(7)
C7 C12 H12 117.3
C11 C12 H12 117.3
N2 C13 C14 110.7(5)
N2 C13 H13A 109.5
C14 C13 H13A 109.5
N2 C13 H13B 109.5
C14 C13 H13B 109.5
H13A C13 H13B 108.1
N1 C14 C13 104.0(5)
N1 C14 H14A 110.9
C13 C14 H14A 110.9
N1 C14 H14B 110.9
C13 C14 H14B 110.9
H14A C14 H14B 109.0
N1 C15 C16 124.5(6)
N1 C15 H15 117.7
C16 C15 H15 117.7
C21 C16 C17 118.2(6)
C21 C16 C15 122.5(6)
C17 C16 C15 119.3(6)
C18 C17 C16 123.5(6)
C18 C17 Cl1 116.8(6)
C16 C17 Cl1 119.7(5)
C17 C18 C19 114.7(7)
C17 C18 H18 122.7
C19 C18 H18 122.7
C20 C19 C18 123.1(7)
C20 C19 H19 118.4
C18 C19 H19 118.4
C19 C20 C21 119.1(7)
C19 C20 H20 120.4
C21 C20 H20 120.4
C16 C21 C20 121.3(7)
C16 C21 F3 121.7(6)
C20 C21 F3 116.9(6)
N2 C22 H22A 109.5
N2 C22 H22B 109.5
H22A C22 H22B 109.5
N2 C22 H22C 109.5
H22A C22 H22C 109.5
H22B C22 H22C 109.5
N2 C23 H23A 109.5
N2 C23 H23B 109.5
H23A C23 H23B 109.5
N2 C23 H23C 109.5
H23A C23 H23C 109.5
H23B C23 H23C 109.5

loop_
_geom_bond_atom_site_label_1
_geom_bond_atom_site_label_2
_geom_bond_distance
Pt1 C7 2.007(6)
Pt1 C1 2.025(6)
Pt1 N1 2.096(4)
Pt1 N2 2.214(5)
Cl1 C17 1.638(7)
F1 C4 1.371(7)
F2 C10 1.413(7)
F3 C21 1.474(9)
N1 C15 1.260(7)
N1 C14 1.501(8)
N2 C13 1.464(8)
N2 C22 1.474(7)
N2 C23 1.489(8)
C1 C2 1.362(8)
C1 C6 1.363(9)
C2 C3 1.381(9)
C2 H2 0.9300
C3 C4 1.355(10)
C3 H3 0.9300
C4 C5 1.371(9)
C5 C6 1.426(9)
C5 H5 0.9300
C6 H6 0.9300
C7 C12 1.358(9)
C7 C8 1.416(10)
C8 C9 1.404(9)
C8 H8 0.9300
C9 C10 1.433(11)
C9 H9 0.9300
C10 C11 1.345(10)
C11 C12 1.378(9)
C11 H11 0.9300
C12 H12 0.9300
C13 C14 1.525(9)
C13 H13A 0.9700
C13 H13B 0.9700
C14 H14A 0.9700
C14 H14B 0.9700
C15 C16 1.481(9)
C15 H15 0.9300
C16 C21 1.378(9)
C16 C17 1.414(9)
C17 C18 1.392(9)
C18 C19 1.450(8)
C18 H18 0.9300
C19 C20 1.358(8)
C19 H19 0.9300
C20 C21 1.404(10)
C20 H20 0.9300
C22 H22A 0.9600
C22 H22B 0.9600
C22 H22C 0.9600
C23 H23A 0.9600
C23 H23B 0.9600
C23 H23C 0.9600
